data_2240229
loop_
_publ_author_name
'Dura, Laura'
'Spannenberg, Anke'
'Beweries, Torsten'

_publ_section_title
;
 Crystal structure of
 tricarbonyl(<i>N</i>-diphenylphosphanyl-<i>N</i>,<i>N</i>'-diisopropyl-<i>P</i>-phenylphosphonous
 diamide-\k^2^<i>P</i>,<i>P</i>')cobalt(I) tetracarbonylcobaltate({-}I)
 toluene 0.25-solvate
;
_journal_coeditor_code RZ5139
_journal_issue 12
_journal_name_full 'Acta Crystallographica Section E'
_journal_page_first 533
_journal_page_last 535
_journal_paper_doi 10.1107/S1600536814024908
_journal_volume 70
_journal_year 2014
_chemical_formula_iupac '[Co (C24 H30 N2 P2) (C O)3] [Co (C O)4], 0.25C7 H8'
_chemical_formula_moiety 'C27 H30 Co N2 O3 P2, C4 Co O4, 0.25(C7 H8)'
_chemical_formula_sum 'C32.75 H32 Co2 N2 O7 P2'
_chemical_formula_weight 745.40
_chemical_name_systematic
;Tricarbonyl(<i>N</i>-diphenylphosphanyl-<i>N</i>,<i>N</i>'-diisopropyl-<i>P</i>-phenylphosphonous diamide-\k^2^<i>P</i>,<i>P</i>')cobalt(I)
tetracarbonylcobaltate(-I) toluene 0.25-solvate
;
_space_group_crystal_system monoclinic
_space_group_IT_number 14
_space_group_name_Hall '-P 2yn'
_space_group_name_H-M_alt 'P 1 21/n 1'
_symmetry_space_group_name_Hall '-P 2yn'
_symmetry_space_group_name_H-M 'P 1 21/n 1'
_atom_sites_solution_hydrogens mixed
_audit_creation_method SHELXL-2014
_cell_angle_alpha 90
_cell_angle_beta 103.9330(12)
_cell_angle_gamma 90
_cell_formula_units_Z 8
_cell_length_a 22.1602(6)
_cell_length_b 12.9730(3)
_cell_length_c 24.7883(6)
_cell_measurement_reflns_used 9777
_cell_measurement_temperature 150(2)
_cell_measurement_theta_max 66.65
_cell_measurement_theta_min 3.67
_cell_volume 6916.6(3)
_computing_cell_refinement
;
SAINT (Bruker, 2011)
;
_computing_data_collection
;
APEX2 (Bruker, 2011)
;
_computing_data_reduction
;
SAINT (Bruker, 2011)
;
_computing_molecular_graphics
;
SHELXTL (Sheldrick, 2008)
;
_computing_publication_material
;
SHELXTL (Sheldrick, 2008)
;
_computing_structure_refinement
;
SHELXL2014 (Sheldrick, 2008)
;
_computing_structure_solution
;
SHELXS97 (Sheldrick, 2008)
;
_diffrn_ambient_temperature 150(2)
_diffrn_detector_area_resol_mean 8.3333
_diffrn_measured_fraction_theta_full 0.971
_diffrn_measured_fraction_theta_max 0.998
_diffrn_measurement_device_type 'Bruker Kappa APEXII DUO'
_diffrn_measurement_method '\f and \w scans'
_diffrn_radiation_monochromator multilayer
_diffrn_radiation_source microfocus
_diffrn_radiation_type CuK\a
_diffrn_radiation_wavelength 1.54178
_diffrn_reflns_av_R_equivalents 0.0443
_diffrn_reflns_limit_h_max 25
_diffrn_reflns_limit_h_min -26
_diffrn_reflns_limit_k_max 14
_diffrn_reflns_limit_k_min -15
_diffrn_reflns_limit_l_max 29
_diffrn_reflns_limit_l_min -23
_diffrn_reflns_number 89837
_diffrn_reflns_theta_full 67.679
_diffrn_reflns_theta_max 66.498
_diffrn_reflns_theta_min 2.403
_exptl_absorpt_coefficient_mu 8.790
_exptl_absorpt_correction_T_max 0.65
_exptl_absorpt_correction_T_min 0.12
_exptl_absorpt_correction_type multi-scan
_exptl_absorpt_process_details
;
(SADABS; Bruker, 2011)
;
_exptl_crystal_colour yellow
_exptl_crystal_density_diffrn 1.432
_exptl_crystal_description needle
_exptl_crystal_F_000 3060
_exptl_crystal_size_max 0.432
_exptl_crystal_size_mid 0.107
_exptl_crystal_size_min 0.054
_refine_diff_density_max 0.933
_refine_diff_density_min -0.572
_refine_ls_extinction_method none
_refine_ls_goodness_of_fit_ref 1.031
_refine_ls_hydrogen_treatment mixed
_refine_ls_matrix_type full
_refine_ls_number_parameters 825
_refine_ls_number_reflns 12171
_refine_ls_number_restraints 4
_refine_ls_restrained_S_all 1.032
_refine_ls_R_factor_all 0.0431
_refine_ls_R_factor_gt 0.0381
_refine_ls_shift/su_max 0.001
_refine_ls_shift/su_mean 0.000
_refine_ls_structure_factor_coef Fsqd
_refine_ls_weighting_details 'w=1/[\s^2^(Fo^2^)+(0.0494P)^2^+7.7784P] where P=(Fo^2^+2Fc^2^)/3'
_refine_ls_weighting_scheme calc
_refine_ls_wR_factor_gt 0.0964
_refine_ls_wR_factor_ref 0.0997
_reflns_number_gt 11080
_reflns_number_total 12171
_reflns_threshold_expression I>2\s(I)
_cod_data_source_file rz5139sup1.cf
_cod_data_source_block I
_cod_database_code 2240229
_cod_database_fobs_code 2240229
_shelx_space_group_comment
;
The symmetry employed for this shelxl refinement is uniquely defined
by the following loop, which should always be used as a source of
symmetry information in preference to the above space-group names.
They are only intended as comments.
;

loop_
_space_group_symop_operation_xyz
'x, y, z'
'-x+1/2, y+1/2, -z+1/2'
'-x, -y, -z'
'x-1/2, -y-1/2, z-1/2'

loop_
_atom_site_type_symbol
_atom_site_label
_atom_site_fract_x
_atom_site_fract_y
_atom_site_fract_z
_atom_site_U_iso_or_equiv
_atom_site_adp_type
_atom_site_calc_flag
_atom_site_occupancy
_atom_site_disorder_assembly
_atom_site_disorder_group
C C1 0.26645(13) 0.8434(2) 0.15492(12) 0.0349(6) Uani d 1 . .
C C2 0.25541(13) 0.7575(2) 0.05615(13) 0.0368(7) Uani d 1 . .
C C3 0.25514(13) 0.6280(2) 0.15325(14) 0.0384(7) Uani d 1 . .
C C4 0.12520(16) 0.9773(2) 0.10407(12) 0.0387(7) Uani d 1 . .
H H4 0.1533 0.9488 0.0816 0.046 Uiso calc 1 . .
C C5 0.1505(2) 1.0822(3) 0.12626(17) 0.0603(11) Uani d 1 . .
H H5A 0.1226 1.1132 0.1470 0.090 Uiso calc 1 . .
H H5B 0.1531 1.1271 0.0951 0.090 Uiso calc 1 . .
H H5C 0.1919 1.0737 0.1510 0.090 Uiso calc 1 . .
C C6 0.06036(18) 0.9842(3) 0.06670(15) 0.0571(10) Uani d 1 . .
H H6A 0.0472 0.9159 0.0514 0.086 Uiso calc 1 . .
H H6B 0.0603 1.0324 0.0363 0.086 Uiso calc 1 . .
H H6C 0.0315 1.0087 0.0883 0.086 Uiso calc 1 . .
C C7 0.15272(13) 0.7513(2) 0.22363(11) 0.0292(6) Uani d 1 . .
C C8 0.13489(14) 0.6542(2) 0.23867(12) 0.0348(6) Uani d 1 . .
H H8 0.1163 0.6062 0.2107 0.042 Uiso calc 1 . .
C C9 0.14415(16) 0.6277(3) 0.29406(13) 0.0446(8) Uani d 1 . .
H H9 0.1315 0.5619 0.3040 0.053 Uiso calc 1 . .
C C10 0.17175(17) 0.6966(3) 0.33486(13) 0.0503(9) Uani d 1 . .
H H10 0.1781 0.6782 0.3729 0.060 Uiso calc 1 . .
C C11 0.19017(17) 0.7918(3) 0.32061(13) 0.0480(8) Uani d 1 . .
H H11 0.2094 0.8390 0.3489 0.058 Uiso calc 1 . .
C C12 0.18085(14) 0.8195(2) 0.26511(12) 0.0374(7) Uani d 1 . .
H H12 0.1938 0.8854 0.2555 0.045 Uiso calc 1 . .
C C13 0.02566(11) 0.70193(17) 0.10262(9) 0.0246(5) Uani d 1 . .
H H13 0.0072 0.7400 0.0674 0.029 Uiso calc 1 . .
C C14 0.00085(14) 0.7512(3) 0.14945(13) 0.0432(8) Uani d 1 . .
H H14A 0.0192 0.7164 0.1847 0.065 Uiso calc 1 . .
H H14B -0.0445 0.7442 0.1409 0.065 Uiso calc 1 . .
H H14C 0.0120 0.8244 0.1526 0.065 Uiso calc 1 . .
C C15 0.00114(14) 0.5900(2) 0.09563(15) 0.0422(7) Uani d 1 . .
H H15A 0.0162 0.5560 0.0661 0.063 Uiso calc 1 . .
H H15B -0.0444 0.5906 0.0858 0.063 Uiso calc 1 . .
H H15C 0.0161 0.5524 0.1306 0.063 Uiso calc 1 . .
C C16 0.09747(12) 0.72904(19) -0.00255(10) 0.0247(5) Uani d 1 . .
C C17 0.11839(13) 0.8191(2) -0.02320(11) 0.0283(6) Uani d 1 . .
H H17 0.1535 0.8546 -0.0017 0.034 Uiso calc 1 . .
C C18 0.08784(14) 0.8567(2) -0.07507(11) 0.0337(6) Uani d 1 . .
H H18 0.1026 0.9173 -0.0891 0.040 Uiso calc 1 . .
C C19 0.03626(14) 0.8065(2) -0.10626(12) 0.0368(7) Uani d 1 . .
H H19 0.0155 0.8326 -0.1417 0.044 Uiso calc 1 . .
C C20 0.01487(14) 0.7183(3) -0.08597(12) 0.0392(7) Uani d 1 . .
H H20 -0.0209 0.6842 -0.1073 0.047 Uiso calc 1 . .
C C21 0.04531(13) 0.6793(2) -0.03476(11) 0.0329(6) Uani d 1 . .
H H21 0.0306 0.6180 -0.0213 0.039 Uiso calc 1 . .
C C22 0.14085(12) 0.54130(19) 0.05436(10) 0.0237(5) Uani d 1 . .
C C23 0.15779(14) 0.5072(2) 0.00688(11) 0.0329(6) Uani d 1 . .
H H23 0.1593 0.5542 -0.0221 0.039 Uiso calc 1 . .
C C24 0.17251(16) 0.4042(2) 0.00199(12) 0.0411(7) Uani d 1 . .
H H24 0.1841 0.3808 -0.0304 0.049 Uiso calc 1 . .
C C25 0.17039(15) 0.3355(2) 0.04412(10) 0.0421(7) Uani d 1 . .
H H25 0.1805 0.2651 0.0407 0.050 Uiso calc 1 . .
C C26 0.15350(15) 0.3695(2) 0.09130(12) 0.0379(7) Uani d 1 . .
H H26 0.1517 0.3220 0.1200 0.046 Uiso calc 1 . .
C C27 0.13923(13) 0.4717(2) 0.09699(11) 0.0299(6) Uani d 1 . .
H H27 0.1283 0.4947 0.1298 0.036 Uiso calc 1 . .
C C28 0.58062(13) 0.4567(2) 0.27082(11) 0.0308(6) Uani d 1 . .
C C29 0.67739(12) 0.5553(2) 0.25305(10) 0.0277(6) Uani d 1 . .
C C30 0.69210(14) 0.3421(2) 0.26735(11) 0.0335(6) Uani d 1 . .
C C31 0.58671(12) 0.6413(2) 0.12397(11) 0.0259(5) Uani d 1 . .
H H31 0.5690 0.6143 0.1547 0.031 Uiso calc 1 . .
C C32 0.53701(14) 0.6327(3) 0.06988(12) 0.0399(7) Uani d 1 . .
H H32A 0.5535 0.6585 0.0392 0.060 Uiso calc 1 . .
H H32B 0.5007 0.6737 0.0725 0.060 Uiso calc 1 . .
H H32C 0.5248 0.5604 0.0631 0.060 Uiso calc 1 . .
C C33 0.60641(15) 0.7521(2) 0.13732(13) 0.0380(7) Uani d 1 . .
H H33A 0.6385 0.7545 0.1723 0.057 Uiso calc 1 . .
H H33B 0.5704 0.7928 0.1410 0.057 Uiso calc 1 . .
H H33C 0.6231 0.7806 0.1073 0.057 Uiso calc 1 . .
C C34 0.73787(11) 0.4484(2) 0.14454(10) 0.0238(5) Uani d 1 . .
C C35 0.76054(13) 0.3498(2) 0.13827(11) 0.0320(6) Uani d 1 . .
H H35 0.7337 0.2918 0.1348 0.038 Uiso calc 1 . .
C C36 0.82267(14) 0.3365(3) 0.13713(12) 0.0399(7) Uani d 1 . .
H H36 0.8381 0.2694 0.1328 0.048 Uiso calc 1 . .
C C37 0.86170(13) 0.4201(3) 0.14227(12) 0.0406(7) Uani d 1 . .
H H37 0.9039 0.4107 0.1412 0.049 Uiso calc 1 . .
C C38 0.83978(13) 0.5175(3) 0.14893(12) 0.0382(7) Uani d 1 . .
H H38 0.8671 0.5750 0.1526 0.046 Uiso calc 1 . .
C C39 0.77817(13) 0.5323(2) 0.15025(11) 0.0296(6) Uani d 1 . .
H H39 0.7634 0.5996 0.1550 0.036 Uiso calc 1 . .
C C40 0.59574(12) 0.3382(2) 0.05627(10) 0.0267(5) Uani d 1 . .
H H40 0.5505 0.3551 0.0435 0.032 Uiso calc 1 . .
C C41 0.60339(16) 0.2242(2) 0.04650(12) 0.0372(7) Uani d 1 . .
H H41A 0.6474 0.2055 0.0587 0.056 Uiso calc 1 . .
H H41B 0.5883 0.2089 0.0068 0.056 Uiso calc 1 . .
H H41C 0.5794 0.1843 0.0677 0.056 Uiso calc 1 . .
C C42 0.63040(15) 0.4023(2) 0.02205(11) 0.0345(6) Uani d 1 . .
H H42A 0.6215 0.4755 0.0260 0.052 Uiso calc 1 . .
H H42B 0.6168 0.3824 -0.0172 0.052 Uiso calc 1 . .
H H42C 0.6752 0.3902 0.0352 0.052 Uiso calc 1 . .
C C43 0.58053(13) 0.2016(2) 0.18317(10) 0.0276(6) Uani d 1 . .
C C44 0.53245(15) 0.1575(2) 0.20273(12) 0.0364(7) Uani d 1 . .
H H44 0.4973 0.1977 0.2051 0.044 Uiso calc 1 . .
C C45 0.53624(17) 0.0543(3) 0.21875(13) 0.0458(8) Uani d 1 . .
H H45 0.5037 0.0240 0.2322 0.055 Uiso calc 1 . .
C C46 0.58709(18) -0.0042(2) 0.21511(12) 0.0458(8) Uani d 1 . .
H H46 0.5892 -0.0747 0.2257 0.055 Uiso calc 1 . .
C C47 0.63477(16) 0.0394(2) 0.19621(12) 0.0405(7) Uani d 1 . .
H H47 0.6697 -0.0013 0.1938 0.049 Uiso calc 1 . .
C C48 0.63226(14) 0.1421(2) 0.18073(11) 0.0332(6) Uani d 1 . .
H H48 0.6657 0.1720 0.1685 0.040 Uiso calc 1 . .
C C49 0.49608(12) 0.3638(2) 0.13700(10) 0.0263(5) Uani d 1 . .
C C50 0.46769(12) 0.4538(2) 0.14867(11) 0.0296(6) Uani d 1 . .
H H50 0.4899 0.5005 0.1758 0.036 Uiso calc 1 . .
C C51 0.40676(13) 0.4755(2) 0.12067(12) 0.0367(7) Uani d 1 . .
H H51 0.3875 0.5371 0.1286 0.044 Uiso calc 1 . .
C C52 0.37425(14) 0.4077(3) 0.08138(13) 0.0404(7) Uani d 1 . .
H H52 0.3327 0.4230 0.0623 0.049 Uiso calc 1 . .
C C53 0.40198(14) 0.3178(3) 0.06969(12) 0.0397(7) Uani d 1 . .
H H53 0.3794 0.2716 0.0425 0.048 Uiso calc 1 . .
C C54 0.46254(13) 0.2946(2) 0.09748(11) 0.0331(6) Uani d 1 . .
H H54 0.4812 0.2322 0.0898 0.040 Uiso calc 1 . .
C C55 0.42419(15) 0.8392(3) 0.26588(12) 0.0401(7) Uani d 1 . .
C C56 0.52940(14) 0.7284(2) 0.24900(11) 0.0316(6) Uani d 1 . .
C C57 0.42198(14) 0.7594(2) 0.15653(12) 0.0349(6) Uani d 1 . .
C C58 0.41993(13) 0.6173(2) 0.24610(11) 0.0338(6) Uani d 1 . .
C C59 0.14719(16) 0.1170(3) 0.95283(15) 0.0474(8) Uani d 1 . .
C C60 0.25789(16) 0.0432(2) 1.02628(14) 0.0439(8) Uani d 1 . .
C C61 0.26473(15) 0.2103(3) 0.95163(13) 0.0412(7) Uani d 1 . .
C C62 0.23996(18) 0.0006(3) 0.91221(15) 0.0587(10) Uani d 1 . .
Co Co1 0.22216(2) 0.74279(3) 0.11504(2) 0.02425(10) Uani d 1 . .
Co Co2 0.63667(2) 0.43778(3) 0.23007(2) 0.02064(10) Uani d 1 . .
Co Co3 0.44772(2) 0.73693(3) 0.22886(2) 0.02648(11) Uani d 1 . .
Co Co4 0.22726(2) 0.09426(4) 0.95973(2) 0.03635(12) Uani d 1 . .
N N1 0.12681(11) 0.90667(17) 0.15071(10) 0.0306(5) Uani d 1 . .
N N2 0.09256(10) 0.70471(16) 0.11124(9) 0.0243(4) Uani d 1 . .
N N3 0.64182(10) 0.57857(16) 0.12197(9) 0.0234(4) Uani d 1 . .
N N4 0.61636(10) 0.36438(16) 0.11707(8) 0.0218(4) Uani d 1 . .
O O1 0.29238(11) 0.90745(18) 0.18266(10) 0.0517(6) Uani d 1 . .
O O2 0.27494(12) 0.7675(2) 0.01802(11) 0.0610(7) Uani d 1 . .
O O3 0.27388(12) 0.5557(2) 0.17721(13) 0.0676(8) Uani d 1 . .
O O4 0.54660(11) 0.46924(18) 0.29796(9) 0.0458(5) Uani d 1 . .
O O5 0.70530(9) 0.62862(16) 0.26537(8) 0.0380(5) Uani d 1 . .
O O6 0.72663(12) 0.28503(19) 0.29185(10) 0.0553(6) Uani d 1 . .
O O7 0.41050(14) 0.9060(2) 0.29101(10) 0.0648(8) Uani d 1 . .
O O8 0.58259(10) 0.72001(18) 0.26369(9) 0.0455(5) Uani d 1 . .
O O9 0.40486(12) 0.7722(2) 0.10943(9) 0.0554(6) Uani d 1 . .
O O10 0.40428(11) 0.53707(18) 0.25765(10) 0.0492(6) Uani d 1 . .
O O11 0.09514(12) 0.1332(2) 0.95002(13) 0.0701(8) Uani d 1 . .
O O12 0.27831(15) 0.0082(2) 1.06974(11) 0.0703(8) Uani d 1 . .
O O13 0.28943(12) 0.2881(2) 0.94823(11) 0.0555(6) Uani d 1 . .
O O14 0.24920(18) -0.0636(3) 0.88265(13) 0.0971(12) Uani d 1 . .
P P1 0.14487(3) 0.78514(5) 0.15180(3) 0.02196(13) Uani d 1 . .
P P2 0.13585(3) 0.67810(5) 0.06516(2) 0.02233(14) Uani d 1 . .
P P3 0.65869(3) 0.46497(5) 0.14979(2) 0.01982(13) Uani d 1 . .
P P4 0.57780(3) 0.33814(5) 0.16712(2) 0.02187(13) Uani d 1 . .
H H1 0.1107(15) 0.931(3) 0.1765(11) 0.046(10) Uiso d 1 . .
H H3 0.6629(13) 0.603(2) 0.0999(11) 0.040(9) Uiso d 1 . .
C C63 0.46917(16) 0.0090(4) 0.02383(17) 0.0476(16) Uiso d 0.5 A -1
C C64 0.52811(19) -0.0277(3) 0.04918(13) 0.0308(12) Uiso d 0.5 A -1
H H64 0.5381 -0.0448 0.0876 0.037 Uiso calc 0.5 A -1
C C65 0.57243(14) -0.0394(4) 0.0184(2) 0.0521(17) Uiso d 0.5 A -1
H H65 0.6127 -0.0644 0.0357 0.062 Uiso calc 0.5 A -1
C C66 0.55781(19) -0.0143(4) -0.03781(19) 0.0560(19) Uiso d 0.5 A -1
H H66 0.5881 -0.0223 -0.0589 0.067 Uiso calc 0.5 A -1
C C67 0.4989(2) 0.0223(4) -0.06317(13) 0.0567(18) Uiso d 0.5 A -1
H H67 0.4889 0.0394 -0.1016 0.068 Uiso calc 0.5 A -1
C C68 0.45455(15) 0.0340(4) -0.03235(17) 0.0410(14) Uiso d 0.5 A -1
H H68 0.4143 0.0591 -0.0497 0.049 Uiso calc 0.5 A -1
C C69 0.4213(4) 0.0175(8) 0.0563(4) 0.073(2) Uiso d 0.5 A -1
H H69A 0.3827 0.0444 0.0325 0.110 Uiso calc 0.5 A -1
H H69B 0.4136 -0.0507 0.0703 0.110 Uiso calc 0.5 A -1
H H69C 0.4361 0.0644 0.0877 0.110 Uiso calc 0.5 A -1

loop_
_atom_site_aniso_label
_atom_site_aniso_U_11
_atom_site_aniso_U_22
_atom_site_aniso_U_33
_atom_site_aniso_U_12
_atom_site_aniso_U_13
_atom_site_aniso_U_23
C1 0.0331(15) 0.0352(16) 0.0358(15) -0.0044(13) 0.0071(12) -0.0001(13)
C2 0.0273(14) 0.0455(18) 0.0386(16) -0.0011(13) 0.0099(13) -0.0077(14)
C3 0.0261(14) 0.0319(16) 0.0515(18) 0.0030(12) -0.0016(13) -0.0017(14)
C4 0.0578(19) 0.0275(15) 0.0358(15) 0.0094(14) 0.0211(14) 0.0036(12)
C5 0.103(3) 0.0238(17) 0.064(2) -0.0030(18) 0.040(2) 0.0042(16)
C6 0.062(2) 0.063(2) 0.0479(19) 0.0244(19) 0.0146(17) 0.0098(18)
C7 0.0313(14) 0.0300(15) 0.0259(13) 0.0053(11) 0.0062(11) -0.0057(11)
C8 0.0430(16) 0.0257(15) 0.0365(15) 0.0071(12) 0.0114(13) 0.0033(12)
C9 0.059(2) 0.0366(17) 0.0432(18) 0.0176(15) 0.0215(15) 0.0124(14)
C10 0.068(2) 0.054(2) 0.0285(16) 0.0254(18) 0.0115(15) 0.0094(15)
C11 0.060(2) 0.052(2) 0.0280(15) 0.0149(17) 0.0038(14) -0.0061(14)
C12 0.0458(17) 0.0331(16) 0.0315(15) 0.0026(13) 0.0056(13) -0.0034(12)
C13 0.0241(12) 0.0321(14) 0.0225(12) 0.0157(11) 0.0152(10) 0.0105(11)
C14 0.0346(16) 0.0487(19) 0.0525(19) 0.0037(14) 0.0228(14) -0.0057(15)
C15 0.0276(15) 0.0387(17) 0.061(2) -0.0103(13) 0.0125(14) -0.0064(15)
C16 0.0299(13) 0.0203(13) 0.0244(13) 0.0029(10) 0.0074(10) -0.0026(10)
C17 0.0325(14) 0.0262(14) 0.0280(13) 0.0012(11) 0.0107(11) -0.0032(11)
C18 0.0467(17) 0.0284(15) 0.0294(14) 0.0079(12) 0.0156(13) 0.0052(12)
C19 0.0421(16) 0.0413(17) 0.0254(14) 0.0169(14) 0.0051(12) -0.0010(13)
C20 0.0347(15) 0.0440(18) 0.0341(15) 0.0054(13) -0.0013(12) -0.0081(13)
C21 0.0358(15) 0.0302(15) 0.0305(14) -0.0014(12) 0.0038(12) -0.0034(12)
C22 0.0263(12) 0.0168(12) 0.0266(13) -0.0023(10) 0.0035(10) -0.0057(10)
C23 0.0431(16) 0.0297(15) 0.0260(13) 0.0050(12) 0.0086(12) -0.0016(11)
C24 0.058(2) 0.0323(16) 0.0341(16) 0.0108(14) 0.0126(14) -0.0070(13)
C25 0.0562(19) 0.0223(15) 0.0483(18) 0.0065(13) 0.0137(15) -0.0055(13)
C26 0.0497(18) 0.0220(14) 0.0435(17) 0.0017(13) 0.0141(14) 0.0037(12)
C27 0.0370(15) 0.0225(14) 0.0316(14) -0.0025(11) 0.0111(11) -0.0017(11)
C28 0.0402(16) 0.0252(14) 0.0274(13) -0.0006(12) 0.0088(12) 0.0016(11)
C29 0.0309(14) 0.0301(15) 0.0217(12) 0.0052(12) 0.0057(10) 0.0010(11)
C30 0.0425(16) 0.0292(15) 0.0267(14) 0.0040(13) 0.0045(12) -0.0010(12)
C31 0.0271(13) 0.0229(13) 0.0284(13) 0.0072(10) 0.0085(10) 0.0048(11)
C32 0.0358(16) 0.0500(19) 0.0314(15) 0.0119(14) 0.0035(12) 0.0052(14)
C33 0.0496(18) 0.0221(14) 0.0458(17) 0.0091(13) 0.0182(14) 0.0039(13)
C34 0.0259(13) 0.0280(14) 0.0174(11) 0.0044(10) 0.0050(10) 0.0019(10)
C35 0.0336(14) 0.0312(15) 0.0309(14) 0.0070(12) 0.0074(11) 0.0018(12)
C36 0.0386(16) 0.0489(19) 0.0332(15) 0.0211(15) 0.0102(12) 0.0004(14)
C37 0.0260(14) 0.065(2) 0.0319(15) 0.0107(14) 0.0091(12) 0.0035(14)
C38 0.0265(14) 0.055(2) 0.0332(15) -0.0051(13) 0.0074(11) 0.0022(14)
C39 0.0317(14) 0.0311(15) 0.0262(13) 0.0006(11) 0.0073(11) 0.0001(11)
C40 0.0323(14) 0.0279(14) 0.0193(12) -0.0003(11) 0.0047(10) -0.0017(10)
C41 0.0565(19) 0.0288(15) 0.0279(14) -0.0056(13) 0.0134(13) -0.0059(12)
C42 0.0522(18) 0.0325(16) 0.0209(13) -0.0021(13) 0.0126(12) 0.0000(11)
C43 0.0389(15) 0.0214(13) 0.0212(12) -0.0057(11) 0.0046(11) 0.0000(10)
C44 0.0478(17) 0.0311(16) 0.0316(14) -0.0071(13) 0.0121(13) 0.0026(12)
C45 0.065(2) 0.0358(18) 0.0384(17) -0.0171(16) 0.0149(15) 0.0074(14)
C46 0.080(2) 0.0210(15) 0.0310(15) -0.0076(16) 0.0035(15) 0.0036(12)
C47 0.060(2) 0.0227(15) 0.0348(15) 0.0058(14) 0.0037(14) 0.0009(12)
C48 0.0438(16) 0.0224(14) 0.0315(14) -0.0005(12) 0.0052(12) 0.0007(11)
C49 0.0276(13) 0.0278(14) 0.0244(12) -0.0022(11) 0.0083(10) 0.0028(11)
C50 0.0294(14) 0.0310(15) 0.0299(14) -0.0017(11) 0.0098(11) 0.0022(12)
C51 0.0325(15) 0.0393(17) 0.0399(16) 0.0047(13) 0.0120(12) 0.0091(13)
C52 0.0286(14) 0.054(2) 0.0374(16) 0.0003(14) 0.0063(12) 0.0116(14)
C53 0.0371(16) 0.0511(19) 0.0285(14) -0.0126(14) 0.0034(12) 0.0005(14)
C54 0.0337(15) 0.0361(16) 0.0295(14) -0.0038(12) 0.0074(11) -0.0001(12)
C55 0.0498(18) 0.0395(18) 0.0292(15) 0.0122(14) 0.0060(13) 0.0030(14)
C56 0.0402(17) 0.0268(14) 0.0284(14) -0.0024(12) 0.0094(12) -0.0023(11)
C57 0.0342(15) 0.0372(16) 0.0335(16) 0.0019(12) 0.0084(12) 0.0022(13)
C58 0.0326(14) 0.0422(18) 0.0272(14) -0.0020(13) 0.0085(11) 0.0028(13)
C59 0.046(2) 0.0408(19) 0.054(2) 0.0012(15) 0.0078(15) -0.0026(15)
C60 0.057(2) 0.0323(17) 0.0434(19) -0.0089(15) 0.0130(15) -0.0044(14)
C61 0.0395(16) 0.052(2) 0.0347(16) 0.0096(15) 0.0146(13) 0.0109(15)
C62 0.058(2) 0.072(3) 0.0418(19) 0.015(2) 0.0039(16) -0.0135(19)
Co1 0.0222(2) 0.0224(2) 0.0275(2) -0.00050(16) 0.00468(17) -0.00343(17)
Co2 0.0264(2) 0.0172(2) 0.01802(19) 0.00094(16) 0.00476(15) 0.00057(15)
Co3 0.0298(2) 0.0261(2) 0.0237(2) 0.00174(17) 0.00678(17) 0.00064(17)
Co4 0.0363(3) 0.0368(3) 0.0357(3) 0.0031(2) 0.0083(2) -0.0046(2)
N1 0.0434(13) 0.0199(12) 0.0313(12) 0.0052(10) 0.0147(10) -0.0033(9)
N2 0.0260(11) 0.0217(11) 0.0251(11) 0.0002(9) 0.0061(9) -0.0036(9)
N3 0.0268(11) 0.0207(11) 0.0249(11) 0.0044(9) 0.0105(9) 0.0044(9)
N4 0.0285(11) 0.0184(10) 0.0191(10) -0.0001(8) 0.0067(8) -0.0001(8)
O1 0.0507(14) 0.0445(14) 0.0541(14) -0.0169(11) 0.0014(11) -0.0130(11)
O2 0.0473(14) 0.094(2) 0.0504(14) -0.0018(13) 0.0283(12) -0.0065(14)
O3 0.0497(14) 0.0401(14) 0.097(2) 0.0078(12) -0.0137(14) 0.0197(14)
O4 0.0544(13) 0.0510(14) 0.0409(12) 0.0026(11) 0.0290(11) 0.0010(10)
O5 0.0402(11) 0.0326(11) 0.0392(11) -0.0102(9) 0.0055(9) -0.0072(9)
O6 0.0651(16) 0.0451(14) 0.0465(13) 0.0258(12) -0.0048(12) 0.0053(11)
O7 0.093(2) 0.0541(16) 0.0451(14) 0.0320(15) 0.0130(13) -0.0114(12)
O8 0.0317(12) 0.0534(14) 0.0494(13) -0.0013(10) 0.0058(10) -0.0061(11)
O9 0.0607(15) 0.0723(18) 0.0299(12) 0.0053(13) 0.0044(11) 0.0079(11)
O10 0.0568(14) 0.0454(14) 0.0480(13) -0.0147(11) 0.0176(11) 0.0109(11)
O11 0.0411(15) 0.0700(19) 0.097(2) 0.0080(13) 0.0119(14) 0.0024(16)
O12 0.105(2) 0.0587(17) 0.0426(15) -0.0054(16) 0.0096(14) 0.0110(13)
O13 0.0536(14) 0.0556(16) 0.0618(16) -0.0015(12) 0.0226(12) 0.0213(13)
O14 0.112(3) 0.112(3) 0.0626(19) 0.035(2) 0.0114(18) -0.043(2)
P1 0.0280(3) 0.0161(3) 0.0218(3) -0.0006(2) 0.0061(2) -0.0033(2)
P2 0.0286(3) 0.0172(3) 0.0208(3) -0.0005(2) 0.0051(2) -0.0027(2)
P3 0.0231(3) 0.0169(3) 0.0196(3) 0.0016(2) 0.0055(2) 0.0007(2)
P4 0.0270(3) 0.0187(3) 0.0202(3) -0.0010(2) 0.0062(2) 0.0004(2)

loop_
_atom_type_symbol
_atom_type_description
_atom_type_scat_dispersion_real
_atom_type_scat_dispersion_imag
_atom_type_scat_source
C C 0.0181 0.0091 'International Tables Vol C Tables 4.2.6.8 and 6.1.1.4'
H H 0.0000 0.0000 'International Tables Vol C Tables 4.2.6.8 and 6.1.1.4'
N N 0.0311 0.0180 'International Tables Vol C Tables 4.2.6.8 and 6.1.1.4'
O O 0.0492 0.0322 'International Tables Vol C Tables 4.2.6.8 and 6.1.1.4'
P P 0.2955 0.4335 'International Tables Vol C Tables 4.2.6.8 and 6.1.1.4'
Co Co -2.3653 3.6143 'International Tables Vol C Tables 4.2.6.8 and 6.1.1.4'

loop_
_geom_angle_atom_site_label_1
_geom_angle_atom_site_label_2
_geom_angle_atom_site_label_3
_geom_angle
O1 C1 Co1 175.7(3)
O2 C2 Co1 178.2(3)
O3 C3 Co1 177.9(3)
N1 C4 C6 111.0(3)
N1 C4 C5 109.6(3)
C6 C4 C5 112.4(3)
N1 C4 H4 107.9
C6 C4 H4 107.9
C5 C4 H4 107.9
C4 C5 H5A 109.5
C4 C5 H5B 109.5
H5A C5 H5B 109.5
C4 C5 H5C 109.5
H5A C5 H5C 109.5
H5B C5 H5C 109.5
C4 C6 H6A 109.5
C4 C6 H6B 109.5
H6A C6 H6B 109.5
C4 C6 H6C 109.5
H6A C6 H6C 109.5
H6B C6 H6C 109.5
C12 C7 C8 118.9(3)
C12 C7 P1 119.8(2)
C8 C7 P1 121.2(2)
C9 C8 C7 120.4(3)
C9 C8 H8 119.8
C7 C8 H8 119.8
C10 C9 C8 120.1(3)
C10 C9 H9 120.0
C8 C9 H9 120.0
C11 C10 C9 120.1(3)
C11 C10 H10 119.9
C9 C10 H10 119.9
C10 C11 C12 120.3(3)
C10 C11 H11 119.8
C12 C11 H11 119.8
C7 C12 C11 120.2(3)
C7 C12 H12 119.9
C11 C12 H12 119.9
N2 C13 C14 114.7(2)
N2 C13 C15 111.11(19)
C14 C13 C15 107.2(2)
N2 C13 H13 107.9
C14 C13 H13 107.9
C15 C13 H13 107.9
C13 C14 H14A 109.5
C13 C14 H14B 109.5
H14A C14 H14B 109.5
C13 C14 H14C 109.5
H14A C14 H14C 109.5
H14B C14 H14C 109.5
C13 C15 H15A 109.5
C13 C15 H15B 109.5
H15A C15 H15B 109.5
C13 C15 H15C 109.5
H15A C15 H15C 109.5
H15B C15 H15C 109.5
C21 C16 C17 118.6(2)
C21 C16 P2 120.0(2)
C17 C16 P2 121.3(2)
C18 C17 C16 120.1(3)
C18 C17 H17 120.0
C16 C17 H17 120.0
C19 C18 C17 120.4(3)
C19 C18 H18 119.8
C17 C18 H18 119.8
C20 C19 C18 119.9(3)
C20 C19 H19 120.1
C18 C19 H19 120.1
C19 C20 C21 120.3(3)
C19 C20 H20 119.9
C21 C20 H20 119.9
C20 C21 C16 120.7(3)
C20 C21 H21 119.7
C16 C21 H21 119.7
C23 C22 C27 119.7(2)
C23 C22 P2 118.6(2)
C27 C22 P2 120.70(19)
C24 C23 C22 119.8(3)
C24 C23 H23 120.1
C22 C23 H23 120.1
C25 C24 C23 120.2(3)
C25 C24 H24 119.9
C23 C24 H24 119.9
C24 C25 C26 119.9(3)
C24 C25 H25 120.0
C26 C25 H25 120.0
C27 C26 C25 120.6(3)
C27 C26 H26 119.7
C25 C26 H26 119.7
C26 C27 C22 119.7(3)
C26 C27 H27 120.1
C22 C27 H27 120.1
O4 C28 Co2 177.9(3)
O5 C29 Co2 175.8(2)
O6 C30 Co2 177.8(3)
N3 C31 C33 109.4(2)
N3 C31 C32 111.0(2)
C33 C31 C32 111.8(2)
N3 C31 H31 108.2
C33 C31 H31 108.2
C32 C31 H31 108.2
C31 C32 H32A 109.5
C31 C32 H32B 109.5
H32A C32 H32B 109.5
C31 C32 H32C 109.5
H32A C32 H32C 109.5
H32B C32 H32C 109.5
C31 C33 H33A 109.5
C31 C33 H33B 109.5
H33A C33 H33B 109.5
C31 C33 H33C 109.5
H33A C33 H33C 109.5
H33B C33 H33C 109.5
C39 C34 C35 119.2(2)
C39 C34 P3 120.7(2)
C35 C34 P3 120.0(2)
C36 C35 C34 119.9(3)
C36 C35 H35 120.0
C34 C35 H35 120.0
C37 C36 C35 120.2(3)
C37 C36 H36 119.9
C35 C36 H36 119.9
C36 C37 C38 120.2(3)
C36 C37 H37 119.9
C38 C37 H37 119.9
C37 C38 C39 120.5(3)
C37 C38 H38 119.8
C39 C38 H38 119.8
C38 C39 C34 120.0(3)
C38 C39 H39 120.0
C34 C39 H39 120.0
N4 C40 C41 111.2(2)
N4 C40 C42 111.3(2)
C41 C40 C42 110.7(2)
N4 C40 H40 107.8
C41 C40 H40 107.8
C42 C40 H40 107.8
C40 C41 H41A 109.5
C40 C41 H41B 109.5
H41A C41 H41B 109.5
C40 C41 H41C 109.5
H41A C41 H41C 109.5
H41B C41 H41C 109.5
C40 C42 H42A 109.5
C40 C42 H42B 109.5
H42A C42 H42B 109.5
C40 C42 H42C 109.5
H42A C42 H42C 109.5
H42B C42 H42C 109.5
C44 C43 C48 119.5(3)
C44 C43 P4 119.3(2)
C48 C43 P4 121.0(2)
C45 C44 C43 119.6(3)
C45 C44 H44 120.2
C43 C44 H44 120.2
C46 C45 C44 120.2(3)
C46 C45 H45 119.9
C44 C45 H45 119.9
C47 C46 C45 120.2(3)
C47 C46 H46 119.9
C45 C46 H46 119.9
C46 C47 C48 120.5(3)
C46 C47 H47 119.8
C48 C47 H47 119.8
C47 C48 C43 120.0(3)
C47 C48 H48 120.0
C43 C48 H48 120.0
C50 C49 C54 119.5(3)
C50 C49 P4 121.7(2)
C54 C49 P4 118.6(2)
C49 C50 C51 120.0(3)
C49 C50 H50 120.0
C51 C50 H50 120.0
C52 C51 C50 120.2(3)
C52 C51 H51 119.9
C50 C51 H51 119.9
C51 C52 C53 120.2(3)
C51 C52 H52 119.9
C53 C52 H52 119.9
C52 C53 C54 120.3(3)
C52 C53 H53 119.8
C54 C53 H53 119.8
C53 C54 C49 119.7(3)
C53 C54 H54 120.1
C49 C54 H54 120.1
O7 C55 Co3 178.1(3)
O8 C56 Co3 177.4(3)
O9 C57 Co3 178.7(3)
O10 C58 Co3 177.0(3)
O11 C59 Co4 177.8(3)
O12 C60 Co4 178.9(3)
O13 C61 Co4 177.5(3)
O14 C62 Co4 177.3(4)
C1 Co1 C2 95.41(14)
C1 Co1 C3 102.23(14)
C2 Co1 C3 108.51(15)
C1 Co1 P2 152.54(10)
C2 Co1 P2 93.17(10)
C3 Co1 P2 99.65(9)
C1 Co1 P1 88.11(10)
C2 Co1 P1 145.53(10)
C3 Co1 P1 104.15(10)
P2 Co1 P1 70.49(3)
C29 Co2 C28 93.93(12)
C29 Co2 C30 101.01(12)
C28 Co2 C30 106.21(13)
C29 Co2 P3 86.94(8)
C28 Co2 P3 145.58(9)
C30 Co2 P3 107.38(9)
C29 Co2 P4 153.27(9)
C28 Co2 P4 96.14(9)
C30 Co2 P4 99.84(9)
P3 Co2 P4 70.93(2)
C58 Co3 C56 105.75(13)
C58 Co3 C55 111.89(14)
C56 Co3 C55 108.22(14)
C58 Co3 C57 110.19(14)
C56 Co3 C57 110.86(13)
C55 Co3 C57 109.85(14)
C61 Co4 C60 110.15(15)
C61 Co4 C62 111.04(18)
C60 Co4 C62 106.30(17)
C61 Co4 C59 109.74(15)
C60 Co4 C59 107.83(17)
C62 Co4 C59 111.68(17)
C4 N1 P1 125.26(19)
C4 N1 H1 114(2)
P1 N1 H1 119(2)
C13 N2 P2 128.44(16)
C13 N2 P1 129.22(16)
P2 N2 P1 96.18(11)
C31 N3 P3 126.15(17)
C31 N3 H3 113(2)
P3 N3 H3 120(2)
C40 N4 P3 130.76(17)
C40 N4 P4 126.89(17)
P3 N4 P4 97.02(10)
N1 P1 N2 117.14(12)
N1 P1 C7 102.57(12)
N2 P1 C7 108.97(12)
N1 P1 Co1 116.72(9)
N2 P1 Co1 95.18(8)
C7 P1 Co1 116.75(9)
N1 P1 P2 123.42(9)
C7 P1 P2 132.52(9)
Co1 P1 P2 54.48(2)
N2 P2 C22 111.46(11)
N2 P2 C16 109.52(11)
C22 P2 C16 104.67(12)
N2 P2 Co1 95.80(8)
C22 P2 Co1 112.73(8)
C16 P2 Co1 122.45(9)
N2 P2 P1 41.95(7)
C22 P2 P1 132.29(9)
C16 P2 P1 120.68(8)
Co1 P2 P1 55.03(2)
N3 P3 N4 116.68(11)
N3 P3 C34 101.84(11)
N4 P3 C34 108.01(11)
N3 P3 Co2 116.83(8)
N4 P3 Co2 95.29(7)
C34 P3 Co2 118.70(8)
N3 P3 P4 123.80(8)
C34 P3 P4 132.22(9)
Co2 P3 P4 54.69(2)
N4 P4 C43 111.06(11)
N4 P4 C49 106.85(11)
C43 P4 C49 104.25(12)
N4 P4 Co2 94.80(7)
C43 P4 Co2 115.86(9)
C49 P4 Co2 123.18(9)
C43 P4 P3 132.93(9)
C49 P4 P3 119.05(9)
Co2 P4 P3 54.38(2)
C64 C63 C68 120.0
C64 C63 C69 119.8(5)
C68 C63 C69 120.2(5)
C65 C64 C63 120.0
C65 C64 H64 120.0
C63 C64 H64 120.0
C64 C65 C66 120.0
C64 C65 H65 120.0
C66 C65 H65 120.0
C67 C66 C65 120.0
C67 C66 H66 120.0
C65 C66 H66 120.0
C68 C67 C66 120.0
C68 C67 H67 120.0
C66 C67 H67 120.0
C67 C68 C63 120.0
C67 C68 H68 120.0
C63 C68 H68 120.0
C63 C69 H69A 109.5
C63 C69 H69B 109.5
H69A C69 H69B 109.5
C63 C69 H69C 109.5
H69A C69 H69C 109.5
H69B C69 H69C 109.5

loop_
_geom_bond_atom_site_label_1
_geom_bond_atom_site_label_2
_geom_bond_distance
C1 O1 1.142(4)
C1 Co1 1.782(3)
C2 O2 1.138(4)
C2 Co1 1.797(3)
C3 O3 1.134(4)
C3 Co1 1.821(3)
C4 N1 1.469(4)
C4 C6 1.513(5)
C4 C5 1.523(5)
C4 H4 1.0000
C5 H5A 0.9800
C5 H5B 0.9800
C5 H5C 0.9800
C6 H6A 0.9800
C6 H6B 0.9800
C6 H6C 0.9800
C7 C12 1.386(4)
C7 C8 1.397(4)
C7 P1 1.801(3)
C8 C9 1.382(4)
C8 H8 0.9500
C9 C10 1.377(5)
C9 H9 0.9500
C10 C11 1.374(5)
C10 H10 0.9500
C11 C12 1.388(4)
C11 H11 0.9500
C12 H12 0.9500
C13 N2 1.446(3)
C13 C14 1.538(3)
C13 C15 1.546(3)
C13 H13 1.0000
C14 H14A 0.9800
C14 H14B 0.9800
C14 H14C 0.9800
C15 H15A 0.9800
C15 H15B 0.9800
C15 H15C 0.9800
C16 C21 1.395(4)
C16 C17 1.398(4)
C16 P2 1.814(3)
C17 C18 1.389(4)
C17 H17 0.9500
C18 C19 1.379(4)
C18 H18 0.9500
C19 C20 1.379(5)
C19 H19 0.9500
C20 C21 1.382(4)
C20 H20 0.9500
C21 H21 0.9500
C22 C23 1.391(4)
C22 C27 1.397(4)
C22 P2 1.802(3)
C23 C24 1.387(4)
C23 H23 0.9500
C24 C25 1.382(3)
C24 H24 0.9500
C25 C26 1.383(3)
C25 H25 0.9500
C26 C27 1.377(4)
C26 H26 0.9500
C27 H27 0.9500
C28 O4 1.137(3)
C28 Co2 1.797(3)
C29 O5 1.136(3)
C29 Co2 1.793(3)
C30 O6 1.131(4)
C30 Co2 1.832(3)
C31 N3 1.478(3)
C31 C33 1.515(4)
C31 C32 1.521(4)
C31 H31 1.0000
C32 H32A 0.9800
C32 H32B 0.9800
C32 H32C 0.9800
C33 H33A 0.9800
C33 H33B 0.9800
C33 H33C 0.9800
C34 C39 1.394(4)
C34 C35 1.396(4)
C34 P3 1.804(3)
C35 C36 1.394(4)
C35 H35 0.9500
C36 C37 1.374(5)
C36 H36 0.9500
C37 C38 1.378(5)
C37 H37 0.9500
C38 C39 1.387(4)
C38 H38 0.9500
C39 H39 0.9500
C40 N4 1.505(3)
C40 C41 1.515(4)
C40 C42 1.521(4)
C40 H40 1.0000
C41 H41A 0.9800
C41 H41B 0.9800
C41 H41C 0.9800
C42 H42A 0.9800
C42 H42B 0.9800
C42 H42C 0.9800
C43 C44 1.395(4)
C43 C48 1.396(4)
C43 P4 1.813(3)
C44 C45 1.394(4)
C44 H44 0.9500
C45 C46 1.379(5)
C45 H45 0.9500
C46 C47 1.376(5)
C46 H46 0.9500
C47 C48 1.384(4)
C47 H47 0.9500
C48 H48 0.9500
C49 C50 1.389(4)
C49 C54 1.402(4)
C49 P4 1.816(3)
C50 C51 1.390(4)
C50 H50 0.9500
C51 C52 1.379(5)
C51 H51 0.9500
C52 C53 1.382(5)
C52 H52 0.9500
C53 C54 1.386(4)
C53 H53 0.9500
C54 H54 0.9500
C55 O7 1.149(4)
C55 Co3 1.762(3)
C56 O8 1.152(4)
C56 Co3 1.761(3)
C57 O9 1.149(4)
C57 Co3 1.770(3)
C58 O10 1.155(4)
C58 Co3 1.760(3)
C59 O11 1.158(4)
C59 Co4 1.766(4)
C60 O12 1.156(4)
C60 Co4 1.755(3)
C61 O13 1.161(4)
C61 Co4 1.754(4)
C62 O14 1.159(5)
C62 Co4 1.761(4)
Co1 P2 2.1800(7)
Co1 P1 2.1948(7)
Co2 P3 2.1884(7)
Co2 P4 2.1971(7)
N1 P1 1.625(2)
N1 H1 0.865(10)
N2 P2 1.695(2)
N2 P1 1.698(2)
N3 P3 1.632(2)
N3 H3 0.862(10)
N4 P3 1.695(2)
N4 P4 1.702(2)
P1 P2 2.5246(8)
P3 P4 2.5445(9)
C63 C64 1.3900
C63 C68 1.3900
C63 C69 1.482(10)
C64 C65 1.3900
C64 H64 0.9500
C65 C66 1.3900
C65 H65 0.9500
C66 C67 1.3900
C66 H66 0.9500
C67 C68 1.3900
C67 H67 0.9500
C68 H68 0.9500
C69 H69A 0.9800
C69 H69B 0.9800
C69 H69C 0.9800

loop_
_geom_hbond_atom_site_label_D
_geom_hbond_atom_site_label_H
_geom_hbond_atom_site_label_A
_geom_hbond_site_symmetry_A
_geom_hbond_distance_DH
_geom_hbond_distance_HA
_geom_hbond_distance_DA
_geom_hbond_angle_DHA
N1 H1 O10 2 0.865(10) 2.218(16) 3.041(3) 159(3)
N3 H3 O13 3_666 0.862(10) 2.265(14) 3.101(3) 163(3)

loop_
_geom_torsion_atom_site_label_1
_geom_torsion_atom_site_label_2
_geom_torsion_atom_site_label_3
_geom_torsion_atom_site_label_4
_geom_torsion
C12 C7 C8 C9 1.2(4)
P1 C7 C8 C9 176.7(2)
C7 C8 C9 C10 -0.8(5)
C8 C9 C10 C11 0.0(5)
C9 C10 C11 C12 0.3(5)
C8 C7 C12 C11 -0.9(4)
P1 C7 C12 C11 -176.5(2)
C10 C11 C12 C7 0.1(5)
C21 C16 C17 C18 -0.8(4)
P2 C16 C17 C18 -179.6(2)
C16 C17 C18 C19 0.9(4)
C17 C18 C19 C20 -0.2(4)
C18 C19 C20 C21 -0.7(4)
C19 C20 C21 C16 0.8(4)
C17 C16 C21 C20 -0.1(4)
P2 C16 C21 C20 178.8(2)
C27 C22 C23 C24 0.5(4)
P2 C22 C23 C24 168.8(2)
C22 C23 C24 C25 0.0(5)
C23 C24 C25 C26 0.0(5)
C24 C25 C26 C27 -0.6(5)
C25 C26 C27 C22 1.0(5)
C23 C22 C27 C26 -1.0(4)
P2 C22 C27 C26 -169.1(2)
C39 C34 C35 C36 -0.8(4)
P3 C34 C35 C36 -176.6(2)
C34 C35 C36 C37 0.1(4)
C35 C36 C37 C38 0.4(4)
C36 C37 C38 C39 -0.3(4)
C37 C38 C39 C34 -0.3(4)
C35 C34 C39 C38 0.9(4)
P3 C34 C39 C38 176.7(2)
C48 C43 C44 C45 -1.0(4)
P4 C43 C44 C45 -175.6(2)
C43 C44 C45 C46 -0.2(5)
C44 C45 C46 C47 0.7(5)
C45 C46 C47 C48 0.0(5)
C46 C47 C48 C43 -1.3(4)
C44 C43 C48 C47 1.8(4)
P4 C43 C48 C47 176.3(2)
C54 C49 C50 C51 -0.9(4)
P4 C49 C50 C51 173.6(2)
C49 C50 C51 C52 0.2(4)
C50 C51 C52 C53 0.2(4)
C51 C52 C53 C54 0.3(4)
C52 C53 C54 C49 -1.0(4)
C50 C49 C54 C53 1.4(4)
P4 C49 C54 C53 -173.4(2)
C6 C4 N1 P1 94.1(3)
C5 C4 N1 P1 -141.2(3)
C14 C13 N2 P2 -168.3(2)
C15 C13 N2 P2 70.0(3)
C14 C13 N2 P1 -22.7(3)
C15 C13 N2 P1 -144.4(2)
C33 C31 N3 P3 135.5(2)
C32 C31 N3 P3 -100.6(3)
C41 C40 N4 P3 137.6(2)
C42 C40 N4 P3 13.7(3)
C41 C40 N4 P4 -74.4(3)
C42 C40 N4 P4 161.70(19)
C4 N1 P1 N2 -71.6(3)
C4 N1 P1 C7 169.2(2)
C4 N1 P1 Co1 40.2(3)
C4 N1 P1 P2 -23.2(3)
C13 N2 P1 N1 -42.8(3)
P2 N2 P1 N1 110.82(13)
C13 N2 P1 C7 73.0(2)
P2 N2 P1 C7 -133.40(12)
C13 N2 P1 Co1 -166.4(2)
P2 N2 P1 Co1 -12.81(9)
C13 N2 P1 P2 -153.6(3)
C12 C7 P1 N1 -39.8(3)
C8 C7 P1 N1 144.7(2)
C12 C7 P1 N2 -164.6(2)
C8 C7 P1 N2 19.9(3)
C12 C7 P1 Co1 89.1(2)
C8 C7 P1 Co1 -86.4(2)
C12 C7 P1 P2 154.23(19)
C8 C7 P1 P2 -21.2(3)
C13 N2 P2 C22 -76.0(2)
P1 N2 P2 C22 130.11(11)
C13 N2 P2 C16 39.3(2)
P1 N2 P2 C16 -114.55(12)
C13 N2 P2 Co1 166.8(2)
P1 N2 P2 Co1 12.91(9)
C13 N2 P2 P1 153.9(3)
C23 C22 P2 N2 160.8(2)
C27 C22 P2 N2 -30.9(2)
C23 C22 P2 C16 42.6(2)
C27 C22 P2 C16 -149.2(2)
C23 C22 P2 Co1 -92.8(2)
C27 C22 P2 Co1 75.5(2)
C23 C22 P2 P1 -155.44(17)
C27 C22 P2 P1 12.8(3)
C21 C16 P2 N2 -74.9(2)
C17 C16 P2 N2 104.0(2)
C21 C16 P2 C22 44.7(2)
C17 C16 P2 C22 -136.5(2)
C21 C16 P2 Co1 174.48(18)
C17 C16 P2 Co1 -6.7(3)
C21 C16 P2 P1 -119.9(2)
C17 C16 P2 P1 59.0(2)
C31 N3 P3 N4 74.6(2)
C31 N3 P3 C34 -168.1(2)
C31 N3 P3 Co2 -37.1(2)
C31 N3 P3 P4 26.8(2)
C40 N4 P3 N3 42.9(3)
P4 N4 P3 N3 -111.83(11)
C40 N4 P3 C34 -71.0(2)
P4 N4 P3 C34 134.29(11)
C40 N4 P3 Co2 166.5(2)
P4 N4 P3 Co2 11.80(9)
C40 N4 P3 P4 154.8(3)
C39 C34 P3 N3 34.8(2)
C35 C34 P3 N3 -149.4(2)
C39 C34 P3 N4 158.2(2)
C35 C34 P3 N4 -26.0(2)
C39 C34 P3 Co2 -95.0(2)
C35 C34 P3 Co2 80.8(2)
C39 C34 P3 P4 -161.90(16)
C35 C34 P3 P4 13.9(3)
C40 N4 P4 C43 72.0(2)
P3 N4 P4 C43 -131.83(11)
C40 N4 P4 C49 -41.1(2)
P3 N4 P4 C49 115.07(12)
C40 N4 P4 Co2 -167.91(19)
P3 N4 P4 Co2 -11.74(9)
C40 N4 P4 P3 -156.2(3)
C44 C43 P4 N4 -152.1(2)
C48 C43 P4 N4 33.4(2)
C44 C43 P4 C49 -37.4(2)
C48 C43 P4 C49 148.1(2)
C44 C43 P4 Co2 101.3(2)
C48 C43 P4 Co2 -73.3(2)
C44 C43 P4 P3 165.62(17)
C48 C43 P4 P3 -8.9(3)
C50 C49 P4 N4 -101.6(2)
C54 C49 P4 N4 73.0(2)
C50 C49 P4 C43 140.7(2)
C54 C49 P4 C43 -44.6(2)
C50 C49 P4 Co2 6.0(3)
C54 C49 P4 Co2 -179.38(17)
C50 C49 P4 P3 -58.3(2)
C54 C49 P4 P3 116.3(2)
C68 C63 C64 C65 0.0
C69 C63 C64 C65 177.7(6)
C63 C64 C65 C66 0.0
C64 C65 C66 C67 0.0
C65 C66 C67 C68 0.0
C66 C67 C68 C63 0.0
C64 C63 C68 C67 0.0
C69 C63 C68 C67 -177.7(6)
